data_7205531
loop_
_publ_author_name
'Berionni, Guillaume'
'Gon\,calves, Anne-Marie'
'Mathieu, Charles'
'Devic, Thomas'
'Etch\'eberry, Arnaud'
'Goumont, R\'egis'

_publ_section_title
;
 Electrochemical and spectrophotometrical investigation of the
 electron-accepting strength of organic superelectrophiles: X-ray
 structure of their charge transfer complexes with tetrathiafulvalene.
;
_journal_issue 7
_journal_name_full 'Physical chemistry chemical physics : PCCP'
_journal_page_first 2857
_journal_page_last 2869
_journal_paper_doi 10.1039/c0cp01282c
_journal_volume 13
_journal_year 2011
_chemical_formula_sum 'C12 H5 N5 O2 S6'
_chemical_formula_weight 443.57
_chemical_name_common 'tetrathiafulvalene, nitrobenzodithiadiazole'
_chemical_name_systematic
;
tetrathiafulvalene, nitrobenzodithiadiazole

;
_space_group_IT_number 2
_symmetry_cell_setting triclinic
_symmetry_space_group_name_Hall '-P 1'
_symmetry_space_group_name_H-M 'P -1'
_atom_sites_solution_hydrogens geom
_atom_sites_solution_primary direct
_atom_sites_solution_secondary difmap
_audit_creation_method SHELXL-97
_cell_angle_alpha 75.171(2)
_cell_angle_beta 76.615(2)
_cell_angle_gamma 73.739(2)
_cell_formula_units_Z 2
_cell_length_a 7.5426(7)
_cell_length_b 9.0675(8)
_cell_length_c 13.3535(12)
_cell_measurement_reflns_used 21434
_cell_measurement_temperature 293(2)
_cell_measurement_theta_max 29.63
_cell_measurement_theta_min 1.60
_cell_volume 834.88(13)
_computing_cell_refinement SAINT
_computing_data_collection SAINT
_computing_data_reduction SAINT
_computing_structure_refinement 'SHELXL-97 (Sheldrick, 1997)'
_computing_structure_solution 'SHELXS-97 (Sheldrick, 1997)'
_diffrn_ambient_temperature 293(2)
_diffrn_measured_fraction_theta_full 0.962
_diffrn_measured_fraction_theta_max 0.962
_diffrn_measurement_device_type 'CCD area detector'
_diffrn_measurement_method 'phi and omega scans'
_diffrn_radiation_monochromator graphite
_diffrn_radiation_source 'fine-focus sealed tube'
_diffrn_radiation_type MoK\a
_diffrn_radiation_wavelength 0.71073
_diffrn_reflns_av_R_equivalents 0.0223
_diffrn_reflns_av_sigmaI/netI 0.0436
_diffrn_reflns_limit_h_max 10
_diffrn_reflns_limit_h_min -10
_diffrn_reflns_limit_k_max 9
_diffrn_reflns_limit_k_min -12
_diffrn_reflns_limit_l_max 18
_diffrn_reflns_limit_l_min -18
_diffrn_reflns_number 6292
_diffrn_reflns_theta_full 29.63
_diffrn_reflns_theta_max 29.63
_diffrn_reflns_theta_min 1.60
_exptl_absorpt_coefficient_mu 0.838
_exptl_absorpt_correction_T_max 0.9673
_exptl_absorpt_correction_T_min 0.7872
_exptl_absorpt_correction_type multi-scan
_exptl_absorpt_process_details SADABS
_exptl_crystal_colour black
_exptl_crystal_density_diffrn 1.764
_exptl_crystal_density_method 'not measured'
_exptl_crystal_description parallelepiped
_exptl_crystal_F_000 448
_exptl_crystal_size_max 0.30
_exptl_crystal_size_mid 0.10
_exptl_crystal_size_min 0.04
_refine_diff_density_max 0.595
_refine_diff_density_min -0.545
_refine_diff_density_rms 0.069
_refine_ls_extinction_method none
_refine_ls_goodness_of_fit_ref 1.026
_refine_ls_hydrogen_treatment constr
_refine_ls_matrix_type full
_refine_ls_number_parameters 226
_refine_ls_number_reflns 4535
_refine_ls_number_restraints 0
_refine_ls_restrained_S_all 1.026
_refine_ls_R_factor_all 0.0799
_refine_ls_R_factor_gt 0.0531
_refine_ls_shift/su_max 0.000
_refine_ls_shift/su_mean 0.000
_refine_ls_structure_factor_coef Fsqd
_refine_ls_weighting_details 'calc w=1/[\s^2^(Fo^2^)+(0.0656P)^2^+0.3549P] where P=(Fo^2^+2Fc^2^)/3'
_refine_ls_weighting_scheme calc
_refine_ls_wR_factor_gt 0.1271
_refine_ls_wR_factor_ref 0.1406
_reflns_number_gt 3176
_reflns_number_total 4535
_reflns_threshold_expression >2sigma(I)
_cod_data_source_file C0CP01282C.TXT
_cod_data_source_block sad2
_cod_depositor_comments
;

2018-03-12
Z value and formula fixed to values more according to usual
chemical conventions.                 miguel
;
_cod_original_formula_sum 'C24 H10 N10 O4 S12'
_cod_original_formula_weight 887.14
_cod_original_formula_moiety C24H10N10O4S12
_cod_original_formula_units_Z 1
_cod_original_sg_symbol_H-M P-1
_cod_database_code 7205531

loop_
_symmetry_equiv_pos_as_xyz
'x, y, z'
'-x, -y, -z'

loop_
_atom_site_label
_atom_site_type_symbol
_atom_site_fract_x
_atom_site_fract_y
_atom_site_fract_z
_atom_site_U_iso_or_equiv
_atom_site_adp_type
_atom_site_occupancy
_atom_site_symmetry_multiplicity
_atom_site_calc_flag
_atom_site_refinement_flags
_atom_site_disorder_assembly
_atom_site_disorder_group
S1 S 0.36095(11) 0.17401(9) 0.93401(5) 0.0506(2) Uani 1 1 d . . .
S2 S 0.24377(12) 0.40310(9) 0.74750(6) 0.0551(2) Uani 1 1 d . . .
S3 S 0.41933(12) -0.11127(9) 0.81770(6) 0.0561(2) Uani 1 1 d . . .
S4 S 0.30869(11) 0.11285(10) 0.62683(5) 0.0520(2) Uani 1 1 d . . .
C1 C 0.2680(5) 0.3672(4) 0.9460(3) 0.0582(8) Uani 1 1 d . . .
H1 H 0.2550 0.3972 1.0094 0.070 Uiso 1 1 calc R . .
C2 C 0.2161(5) 0.4706(4) 0.8626(3) 0.0611(8) Uani 1 1 d . . .
H2 H 0.1663 0.5760 0.8650 0.073 Uiso 1 1 calc R . .
C3 C 0.3216(4) 0.2048(3) 0.80499(19) 0.0377(5) Uani 1 1 d . . .
C4 C 0.3463(4) 0.0857(3) 0.75593(19) 0.0383(5) Uani 1 1 d . . .
C5 C 0.4039(5) -0.1859(4) 0.7133(3) 0.0612(9) Uani 1 1 d . . .
H5 H 0.4304 -0.2936 0.7174 0.073 Uiso 1 1 calc R . .
C6 C 0.3539(5) -0.0867(4) 0.6284(3) 0.0607(9) Uani 1 1 d . . .
H6 H 0.3430 -0.1218 0.5709 0.073 Uiso 1 1 calc R . .
C7 C -0.1750(4) 0.2334(4) 0.8042(2) 0.0480(7) Uani 1 1 d . . .
C8 C -0.1268(4) 0.0759(4) 0.8338(2) 0.0526(7) Uani 1 1 d . . .
H8 H -0.0968 0.0291 0.9002 0.063 Uiso 1 1 calc R . .
C9 C -0.1222(4) -0.0185(3) 0.7620(2) 0.0456(6) Uani 1 1 d . . .
C10 C -0.1666(4) 0.0483(3) 0.6598(2) 0.0403(6) Uani 1 1 d . . .
C11 C -0.2104(4) 0.2164(3) 0.6278(2) 0.0395(5) Uani 1 1 d . . .
C12 C -0.2147(4) 0.3097(3) 0.7001(2) 0.0409(6) Uani 1 1 d . . .
N1 N -0.1948(4) 0.3286(4) 0.8823(2) 0.0672(8) Uani 1 1 d . . .
O1 O -0.2777(5) 0.4660(4) 0.8631(3) 0.1094(12) Uani 1 1 d . . .
O2 O -0.1292(4) 0.2636(4) 0.96224(19) 0.0912(10) Uani 1 1 d . . .
N2 N -0.0822(4) -0.1753(3) 0.7829(2) 0.0611(7) Uani 1 1 d . . .
N3 N -0.1604(4) -0.0565(3) 0.6038(2) 0.0525(6) Uani 1 1 d . . .
N4 N -0.2453(4) 0.2989(3) 0.5337(2) 0.0557(6) Uani 1 1 d . . .
N5 N -0.2518(4) 0.4634(3) 0.6576(2) 0.0598(7) Uani 1 1 d . . .
S5 S -0.10175(13) -0.22651(9) 0.68007(8) 0.0652(3) Uani 1 1 d . . .
S6 S -0.27794(15) 0.48092(10) 0.53877(8) 0.0714(3) Uani 1 1 d . . .

loop_
_atom_site_aniso_label
_atom_site_aniso_U_11
_atom_site_aniso_U_22
_atom_site_aniso_U_33
_atom_site_aniso_U_23
_atom_site_aniso_U_13
_atom_site_aniso_U_12
S1 0.0652(5) 0.0461(4) 0.0383(3) -0.0119(3) -0.0177(3) 0.0003(3)
S2 0.0743(5) 0.0386(4) 0.0470(4) -0.0036(3) -0.0179(4) -0.0033(3)
S3 0.0742(5) 0.0385(4) 0.0521(4) -0.0104(3) -0.0112(4) -0.0063(3)
S4 0.0597(5) 0.0616(5) 0.0376(3) -0.0160(3) -0.0104(3) -0.0121(4)
C1 0.076(2) 0.0510(17) 0.0519(17) -0.0244(14) -0.0103(15) -0.0107(15)
C2 0.078(2) 0.0376(15) 0.067(2) -0.0200(14) -0.0116(17) -0.0058(15)
C3 0.0402(14) 0.0374(13) 0.0333(12) -0.0069(10) -0.0074(10) -0.0055(10)
C4 0.0375(14) 0.0406(13) 0.0352(12) -0.0096(10) -0.0038(10) -0.0070(10)
C5 0.069(2) 0.0475(17) 0.073(2) -0.0313(16) 0.0039(17) -0.0189(15)
C6 0.061(2) 0.076(2) 0.0604(19) -0.0389(18) 0.0007(15) -0.0264(17)
C7 0.0464(16) 0.0612(18) 0.0477(15) -0.0272(13) -0.0011(12) -0.0215(13)
C8 0.0523(18) 0.072(2) 0.0393(14) -0.0086(13) -0.0093(12) -0.0249(15)
C9 0.0413(15) 0.0423(14) 0.0530(16) -0.0066(12) -0.0073(12) -0.0131(12)
C10 0.0403(14) 0.0363(13) 0.0481(14) -0.0142(11) -0.0075(11) -0.0099(10)
C11 0.0420(14) 0.0372(13) 0.0438(13) -0.0145(11) -0.0091(11) -0.0095(10)
C12 0.0377(14) 0.0405(13) 0.0512(15) -0.0201(11) -0.0068(11) -0.0109(11)
N1 0.0710(19) 0.095(2) 0.0554(17) -0.0401(16) 0.0019(14) -0.0383(18)
O1 0.139(3) 0.100(2) 0.107(2) -0.074(2) -0.031(2) -0.001(2)
O2 0.122(2) 0.130(3) 0.0471(14) -0.0303(15) -0.0122(15) -0.062(2)
N2 0.0642(17) 0.0424(14) 0.0738(18) -0.0025(12) -0.0174(14) -0.0117(12)
N3 0.0592(15) 0.0398(12) 0.0642(16) -0.0220(11) -0.0102(12) -0.0109(11)
N4 0.0761(18) 0.0434(13) 0.0535(14) -0.0095(11) -0.0263(13) -0.0116(12)
N5 0.0666(17) 0.0413(13) 0.0790(18) -0.0245(13) -0.0145(14) -0.0118(12)
S5 0.0714(6) 0.0356(4) 0.0892(6) -0.0194(4) -0.0113(5) -0.0096(4)
S6 0.0995(7) 0.0390(4) 0.0776(6) -0.0036(4) -0.0354(5) -0.0108(4)

loop_
_atom_type_symbol
_atom_type_description
_atom_type_scat_dispersion_real
_atom_type_scat_dispersion_imag
_atom_type_scat_source
C C 0.0033 0.0016 'International Tables Vol C Tables 4.2.6.8 and 6.1.1.4'
N N 0.0061 0.0033 'International Tables Vol C Tables 4.2.6.8 and 6.1.1.4'
O O 0.0106 0.0060 'International Tables Vol C Tables 4.2.6.8 and 6.1.1.4'
S S 0.1246 0.1234 'International Tables Vol C Tables 4.2.6.8 and 6.1.1.4'
H H 0.0000 0.0000 'International Tables Vol C Tables 4.2.6.8 and 6.1.1.4'

loop_
_geom_angle_atom_site_label_1
_geom_angle_atom_site_label_2
_geom_angle_atom_site_label_3
_geom_angle
_geom_angle_site_symmetry_1
_geom_angle_site_symmetry_3
_geom_angle_publ_flag
C1 S1 C3 95.15(14) . . ?
C2 S2 C3 94.74(14) . . ?
C5 S3 C4 94.57(15) . . ?
C6 S4 C4 94.73(15) . . ?
C2 C1 S1 117.9(2) . . ?
C2 C1 H1 121.0 . . ?
S1 C1 H1 121.0 . . ?
C1 C2 S2 117.8(2) . . ?
C1 C2 H2 121.1 . . ?
S2 C2 H2 121.1 . . ?
C4 C3 S2 123.6(2) . . ?
C4 C3 S1 122.6(2) . . ?
S2 C3 S1 113.80(14) . . ?
C3 C4 S3 122.0(2) . . ?
C3 C4 S4 123.6(2) . . ?
S3 C4 S4 114.38(15) . . ?
C6 C5 S3 118.4(2) . . ?
C6 C5 H5 120.8 . . ?
S3 C5 H5 120.8 . . ?
C5 C6 S4 117.8(2) . . ?
C5 C6 H6 121.1 . . ?
S4 C6 H6 121.1 . . ?
C8 C7 C12 121.7(2) . . ?
C8 C7 N1 118.5(3) . . ?
C12 C7 N1 119.8(3) . . ?
C7 C8 C9 119.3(3) . . ?
C7 C8 H8 120.3 . . ?
C9 C8 H8 120.3 . . ?
N2 C9 C10 112.8(3) . . ?
N2 C9 C8 125.1(3) . . ?
C10 C9 C8 122.1(3) . . ?
N3 C10 C9 114.5(2) . . ?
N3 C10 C11 127.6(3) . . ?
C9 C10 C11 118.0(2) . . ?
N4 C11 C12 114.2(2) . . ?
N4 C11 C10 126.4(2) . . ?
C12 C11 C10 119.5(2) . . ?
N5 C12 C11 112.3(2) . . ?
N5 C12 C7 128.3(2) . . ?
C11 C12 C7 119.4(2) . . ?
O1 N1 O2 124.7(3) . . ?
O1 N1 C7 117.6(3) . . ?
O2 N1 C7 117.7(3) . . ?
C9 N2 S5 106.6(2) . . ?
C10 N3 S5 105.2(2) . . ?
C11 N4 S6 105.96(19) . . ?
C12 N5 S6 106.9(2) . . ?
N2 S5 N3 101.00(13) . . ?
N5 S6 N4 100.62(13) . . ?

loop_
_geom_bond_atom_site_label_1
_geom_bond_atom_site_label_2
_geom_bond_distance
_geom_bond_site_symmetry_2
_geom_bond_publ_flag
S1 C1 1.729(3) . ?
S1 C3 1.755(2) . ?
S2 C2 1.744(3) . ?
S2 C3 1.755(3) . ?
S3 C5 1.737(3) . ?
S3 C4 1.755(3) . ?
S4 C6 1.740(4) . ?
S4 C4 1.756(3) . ?
C1 C2 1.318(5) . ?
C1 H1 0.9300 . ?
C2 H2 0.9300 . ?
C3 C4 1.350(4) . ?
C5 C6 1.313(5) . ?
C5 H5 0.9300 . ?
C6 H6 0.9300 . ?
C7 C8 1.347(4) . ?
C7 C12 1.444(4) . ?
C7 N1 1.473(4) . ?
C8 C9 1.428(4) . ?
C8 H8 0.9300 . ?
C9 N2 1.337(4) . ?
C9 C10 1.420(4) . ?
C10 N3 1.337(3) . ?
C10 C11 1.437(4) . ?
C11 N4 1.330(3) . ?
C11 C12 1.427(3) . ?
C12 N5 1.339(4) . ?
N1 O1 1.218(4) . ?
N1 O2 1.221(4) . ?
N2 S5 1.607(3) . ?
N3 S5 1.622(3) . ?
N4 S6 1.616(3) . ?
N5 S6 1.607(3) . ?
